data_4073179
loop_
_publ_author_name
'Vidyaratne, Indu'
'Scott, Jennifer'
'Gambarotta, Sandro'
'Duchateau, Robbert'

_publ_section_title
;
 Reactivity of Chromium Complexes of a Bis(imino)pyridine Ligand:&#x00A0;
 Highly Active Ethylene Polymerization Catalysts Carrying the Metal in a
 Formally Low Oxidation State
;
_journal_issue 13
_journal_name_full Organometallics
_journal_page_first 3201
_journal_paper_doi 10.1021/om0701423
_journal_volume 26
_journal_year 2007
_chemical_formula_sum 'C47 H73 Cr Li N3 O3'
_chemical_formula_weight 787.02
_chemical_name_systematic
; 
 ? 
;
_space_group_IT_number 33
_symmetry_cell_setting orthorhombic
_symmetry_space_group_name_Hall 'P 2c -2n'
_symmetry_space_group_name_H-M 'P n a 21'
_atom_sites_solution_hydrogens geom
_atom_sites_solution_primary direct
_atom_sites_solution_secondary difmap
_audit_creation_method SHELXL-97
_cell_angle_alpha 90.00
_cell_angle_beta 90.00
_cell_angle_gamma 90.00
_cell_formula_units_Z 4
_cell_length_a 28.334(12)
_cell_length_b 12.367(5)
_cell_length_c 13.407(6)
_cell_measurement_reflns_used 704
_cell_measurement_temperature 208(2)
_cell_measurement_theta_max 18.34
_cell_measurement_theta_min 2.16
_cell_volume 4698(3)
_computing_cell_refinement 'SMART, Bruker (2000)'
_computing_data_collection 'SMART, Bruker (2000)'
_computing_data_reduction 'XPREP, Bruker (2000)'
_computing_molecular_graphics 'SHELXTL, Bruker (2000)'
_computing_publication_material 'SHELXTL, Bruker (2000)'
_computing_structure_refinement 'SHELXL-97 (Sheldrick, 1997)'
_computing_structure_solution 'SHELXS-97 (Sheldrick, 1990)'
_diffrn_ambient_temperature 208(2)
_diffrn_measured_fraction_theta_full 0.985
_diffrn_measured_fraction_theta_max 0.985
_diffrn_measurement_device_type 'CCD area detector'
_diffrn_measurement_method 'phi and omega scans'
_diffrn_radiation_monochromator graphite
_diffrn_radiation_source 'fine-focus sealed tube'
_diffrn_radiation_type MoK\a
_diffrn_radiation_wavelength 0.71073
_diffrn_reflns_av_R_equivalents 0.1885
_diffrn_reflns_av_sigmaI/netI 0.1526
_diffrn_reflns_limit_h_max 28
_diffrn_reflns_limit_h_min -28
_diffrn_reflns_limit_k_max 12
_diffrn_reflns_limit_k_min -12
_diffrn_reflns_limit_l_max 13
_diffrn_reflns_limit_l_min -13
_diffrn_reflns_number 21619
_diffrn_reflns_theta_full 20.85
_diffrn_reflns_theta_max 20.85
_diffrn_reflns_theta_min 2.35
_diffrn_standards_decay_% <1
_exptl_absorpt_coefficient_mu 0.283
_exptl_absorpt_correction_T_max 0.9860
_exptl_absorpt_correction_T_min 0.9588
_exptl_absorpt_correction_type multi-scan
_exptl_absorpt_process_details 'SADABS, Bruker (2000)'
_exptl_crystal_colour dk_brown
_exptl_crystal_density_diffrn 1.113
_exptl_crystal_density_meas 0
_exptl_crystal_density_method 'not measured'
_exptl_crystal_description block
_exptl_crystal_F_000 1708
_exptl_crystal_size_max 0.15
_exptl_crystal_size_mid 0.10
_exptl_crystal_size_min 0.05
_refine_diff_density_max 0.345
_refine_diff_density_min -0.248
_refine_diff_density_rms 0.045
_refine_ls_abs_structure_details 'Flack H D (1983), Acta Cryst. A39, 876-881'
_refine_ls_abs_structure_Flack 0.01(4)
_refine_ls_extinction_method none
_refine_ls_goodness_of_fit_ref 1.012
_refine_ls_hydrogen_treatment constr
_refine_ls_matrix_type full
_refine_ls_number_parameters 496
_refine_ls_number_reflns 4764
_refine_ls_number_restraints 104
_refine_ls_restrained_S_all 1.014
_refine_ls_R_factor_all 0.1481
_refine_ls_R_factor_gt 0.0762
_refine_ls_shift/su_max 0.001
_refine_ls_shift/su_mean 0.001
_refine_ls_structure_factor_coef Fsqd
_refine_ls_weighting_details 'calc w=1/[\s^2^(Fo^2^)+(0.0436P)^2^]'
_refine_ls_weighting_scheme calc
_refine_ls_wR_factor_gt 0.1130
_refine_ls_wR_factor_ref 0.1334
_reflns_number_gt 2754
_reflns_number_total 4764
_reflns_threshold_expression >2sigma(I)
_cod_data_source_file om0701423-file001.cif
_cod_data_source_block sg2708a
_cod_depositor_comments
;
The following automatic conversions were performed:

'_symmetry_cell_setting' value 'Orthorhombic' changed to
'orthorhombic' according to
/home/saulius/struct/CIF-dictionaries/cif_core.dic dictionary named
'cif_core.dic' version 2.4.1 from 2010-06-29.

Automatic conversion script
Id: cif_fix_values 1715 2011-07-08 13:25:40Z adriana 
;
_cod_original_sg_symbol_H-M Pna2(1)
_cod_database_code 4073179

loop_
_symmetry_equiv_pos_as_xyz
'x, y, z'
'-x, -y, z+1/2'
'x+1/2, -y+1/2, z'
'-x+1/2, y+1/2, z+1/2'

loop_
_atom_site_label
_atom_site_type_symbol
_atom_site_fract_x
_atom_site_fract_y
_atom_site_fract_z
_atom_site_U_iso_or_equiv
_atom_site_adp_type
_atom_site_occupancy
_atom_site_symmetry_multiplicity
_atom_site_calc_flag
_atom_site_refinement_flags
Cr1 Cr 0.61951(4) 0.33466(10) 0.63532(12) 0.0431(4) Uani 1 1 d .
N1 N 0.6663(2) 0.4192(6) 0.7214(6) 0.043(2) Uani 1 1 d .
N2 N 0.6212(3) 0.2502(7) 0.7555(6) 0.048(2) Uani 1 1 d .
N3 N 0.5921(3) 0.1896(6) 0.5906(7) 0.045(2) Uani 1 1 d .
C1 C 0.6975(4) 0.4394(11) 0.8956(8) 0.126(6) Uani 1 1 d .
H1A H 0.6932 0.4033 0.9592 0.190 Uiso 1 1 calc R
H1B H 0.6887 0.5148 0.9019 0.190 Uiso 1 1 calc R
H1C H 0.7304 0.4343 0.8758 0.190 Uiso 1 1 calc R
C2 C 0.6677(3) 0.3872(9) 0.8197(8) 0.054(3) Uani 1 1 d .
C3 C 0.6422(3) 0.2912(9) 0.8403(9) 0.045(3) Uani 1 1 d .
C4 C 0.6387(3) 0.2383(10) 0.9325(8) 0.059(3) Uani 1 1 d .
H4A H 0.6530 0.2672 0.9899 0.070 Uiso 1 1 calc R
C5 C 0.6132(4) 0.1409(10) 0.9368(9) 0.072(4) Uani 1 1 d .
H5A H 0.6079 0.1068 0.9984 0.087 Uiso 1 1 calc R
C6 C 0.5962(4) 0.0961(9) 0.8513(9) 0.058(3) Uani 1 1 d .
H6A H 0.5825 0.0270 0.8540 0.070 Uiso 1 1 calc R
C7 C 0.5986(3) 0.1503(8) 0.7582(11) 0.054(3) Uani 1 1 d .
C8 C 0.5817(4) 0.1164(9) 0.6650(9) 0.050(3) Uani 1 1 d .
C9 C 0.5597(3) 0.0097(7) 0.6480(9) 0.078(3) Uani 1 1 d .
H9A H 0.5516 0.0023 0.5780 0.117 Uiso 1 1 calc R
H9B H 0.5313 0.0037 0.6881 0.117 Uiso 1 1 calc R
H9C H 0.5816 -0.0469 0.6667 0.117 Uiso 1 1 calc R
C10 C 0.6806(4) 0.6127(9) 0.6950(7) 0.051(3) Uani 1 1 d .
C11 C 0.7112(4) 0.6934(8) 0.6577(8) 0.071(3) Uani 1 1 d .
H11A H 0.7017 0.7660 0.6612 0.085 Uiso 1 1 calc R
C12 C 0.7554(4) 0.6693(11) 0.6156(8) 0.070(3) Uani 1 1 d .
H12A H 0.7743 0.7241 0.5879 0.084 Uiso 1 1 calc R
C13 C 0.7704(3) 0.5628(10) 0.6160(9) 0.068(3) Uani 1 1 d .
H13A H 0.8006 0.5460 0.5914 0.081 Uiso 1 1 calc R
C14 C 0.7421(4) 0.4805(8) 0.6517(8) 0.049(3) Uani 1 1 d .
C15 C 0.6965(3) 0.5064(9) 0.6899(6) 0.043(3) Uani 1 1 d .
C16 C 0.6353(4) 0.6447(10) 0.7360(11) 0.091(4) Uani 1 1 d .
H16A H 0.6202 0.5795 0.7647 0.109 Uiso 1 1 calc R
C17 C 0.6422(4) 0.7291(11) 0.8225(10) 0.148(7) Uani 1 1 d .
H17A H 0.6116 0.7483 0.8501 0.221 Uiso 1 1 calc R
H17B H 0.6574 0.7934 0.7964 0.221 Uiso 1 1 calc R
H17C H 0.6617 0.6976 0.8744 0.221 Uiso 1 1 calc R
C18 C 0.6024(4) 0.6907(8) 0.6606(11) 0.113(5) Uani 1 1 d .
H18A H 0.5976 0.6386 0.6074 0.169 Uiso 1 1 calc R
H18B H 0.6158 0.7565 0.6332 0.169 Uiso 1 1 calc R
H18C H 0.5724 0.7068 0.6920 0.169 Uiso 1 1 calc R
C19 C 0.7596(3) 0.3651(8) 0.6432(10) 0.064(3) Uani 1 1 d .
H19A H 0.7356 0.3170 0.6736 0.077 Uiso 1 1 calc R
C20 C 0.8070(5) 0.3483(11) 0.6997(11) 0.147(6) Uani 1 1 d .
H20A H 0.8163 0.2730 0.6953 0.220 Uiso 1 1 calc R
H20B H 0.8030 0.3683 0.7691 0.220 Uiso 1 1 calc R
H20C H 0.8312 0.3932 0.6697 0.220 Uiso 1 1 calc R
C21 C 0.7687(5) 0.3277(11) 0.5432(10) 0.127(6) Uani 1 1 d .
H21A H 0.7402 0.3345 0.5035 0.190 Uiso 1 1 calc R
H21B H 0.7783 0.2525 0.5451 0.190 Uiso 1 1 calc R
H21C H 0.7936 0.3709 0.5136 0.190 Uiso 1 1 calc R
C22 C 0.5321(4) 0.1619(8) 0.4555(9) 0.062(3) Uani 1 1 d .
C23 C 0.5217(4) 0.1235(8) 0.3608(10) 0.068(3) Uani 1 1 d .
H23A H 0.4906 0.1264 0.3363 0.082 Uiso 1 1 calc R
C24 C 0.5580(5) 0.0802(8) 0.3020(9) 0.073(4) Uani 1 1 d .
H24A H 0.5506 0.0535 0.2382 0.088 Uiso 1 1 calc R
C25 C 0.6034(5) 0.0756(8) 0.3337(9) 0.071(4) Uani 1 1 d .
H25A H 0.6269 0.0456 0.2928 0.086 Uiso 1 1 calc R
C26 C 0.6149(4) 0.1164(9) 0.4292(10) 0.061(3) Uani 1 1 d .
C27 C 0.5791(5) 0.1559(8) 0.4915(8) 0.055(3) Uani 1 1 d .
C28 C 0.4932(4) 0.2135(9) 0.5165(7) 0.058(3) Uani 1 1 d .
H28A H 0.5060 0.2277 0.5839 0.070 Uiso 1 1 calc R
C29 C 0.4806(4) 0.3214(9) 0.4707(9) 0.102(4) Uani 1 1 d .
H29A H 0.5085 0.3667 0.4677 0.153 Uiso 1 1 calc R
H29B H 0.4567 0.3565 0.5112 0.153 Uiso 1 1 calc R
H29C H 0.4684 0.3102 0.4038 0.153 Uiso 1 1 calc R
C30 C 0.4496(4) 0.1390(10) 0.5288(9) 0.101(5) Uani 1 1 d .
H30A H 0.4592 0.0720 0.5604 0.152 Uiso 1 1 calc R
H30B H 0.4362 0.1236 0.4638 0.152 Uiso 1 1 calc R
H30C H 0.4262 0.1749 0.5699 0.152 Uiso 1 1 calc R
C31 C 0.6668(4) 0.1071(10) 0.4649(9) 0.081(4) Uani 1 1 d .
H31A H 0.6708 0.1570 0.5221 0.097 Uiso 1 1 calc R
C32 C 0.7010(4) 0.1432(9) 0.3832(8) 0.090(4) Uani 1 1 d .
H32A H 0.6941 0.2173 0.3645 0.134 Uiso 1 1 calc R
H32B H 0.6974 0.0967 0.3255 0.134 Uiso 1 1 calc R
H32C H 0.7331 0.1385 0.4078 0.134 Uiso 1 1 calc R
C33 C 0.6784(4) -0.0055(11) 0.5011(10) 0.111(5) Uani 1 1 d .
H33A H 0.7111 -0.0083 0.5224 0.166 Uiso 1 1 calc R
H33B H 0.6734 -0.0568 0.4473 0.166 Uiso 1 1 calc R
H33C H 0.6580 -0.0238 0.5568 0.166 Uiso 1 1 calc R
C34 C 0.6301(3) 0.4110(7) 0.4944(7) 0.060(3) Uani 1 1 d .
H34A H 0.6582 0.3820 0.4632 0.090 Uiso 1 1 calc R
H34B H 0.6337 0.4883 0.5040 0.090 Uiso 1 1 calc R
H34C H 0.6030 0.3974 0.4518 0.090 Uiso 1 1 calc R
C35 C 0.5590(3) 0.4170(7) 0.6746(7) 0.064(3) Uani 1 1 d .
H35A H 0.5483 0.3923 0.7394 0.096 Uiso 1 1 calc R
H35B H 0.5347 0.4036 0.6253 0.096 Uiso 1 1 calc R
H35C H 0.5657 0.4939 0.6775 0.096 Uiso 1 1 calc R
Li1 Li 0.6262(6) 0.5186(13) 0.3491(12) 0.067(5) Uani 1 1 d .
O1 O 0.5844(2) 0.6408(6) 0.3644(5) 0.077(2) Uani 1 1 d .
C36 C 0.5355(4) 0.6229(10) 0.3927(12) 0.118(5) Uani 1 1 d U
H36A H 0.5340 0.5875 0.4580 0.142 Uiso 1 1 calc R
H36B H 0.5200 0.5760 0.3437 0.142 Uiso 1 1 calc R
C37 C 0.5113(5) 0.7292(10) 0.3968(12) 0.126(5) Uani 1 1 d U
H37A H 0.4826 0.7290 0.3560 0.151 Uiso 1 1 calc R
H37B H 0.5030 0.7484 0.4655 0.151 Uiso 1 1 calc R
C38 C 0.5424(6) 0.7945(12) 0.3611(19) 0.231(8) Uani 1 1 d U
H38A H 0.5431 0.8595 0.4029 0.278 Uiso 1 1 calc R
H38B H 0.5323 0.8166 0.2942 0.278 Uiso 1 1 calc R
C39 C 0.5904(6) 0.7510(11) 0.3545(16) 0.196(8) Uani 1 1 d U
H39A H 0.6048 0.7688 0.2901 0.236 Uiso 1 1 calc R
H39B H 0.6103 0.7797 0.4081 0.236 Uiso 1 1 calc R
O2 O 0.6886(2) 0.5569(6) 0.3018(5) 0.078(2) Uani 1 1 d U
C40 C 0.7214(4) 0.6018(11) 0.3715(10) 0.103(4) Uani 1 1 d U
H40A H 0.7164 0.5715 0.4383 0.123 Uiso 1 1 calc R
H40B H 0.7181 0.6806 0.3750 0.123 Uiso 1 1 calc R
C41 C 0.7670(5) 0.5722(15) 0.3336(14) 0.171(7) Uani 1 1 d U
H41A H 0.7841 0.6380 0.3149 0.205 Uiso 1 1 calc R
H41B H 0.7849 0.5365 0.3868 0.205 Uiso 1 1 calc R
C42 C 0.7652(6) 0.5070(17) 0.2553(14) 0.185(7) Uani 1 1 d U
H42A H 0.7780 0.4356 0.2719 0.222 Uiso 1 1 calc R
H42B H 0.7833 0.5371 0.1995 0.222 Uiso 1 1 calc R
C43 C 0.7147(5) 0.4994(12) 0.2299(11) 0.144(6) Uani 1 1 d U
H43A H 0.7091 0.5300 0.1636 0.173 Uiso 1 1 calc R
H43B H 0.7048 0.4234 0.2291 0.173 Uiso 1 1 calc R
O3 O 0.6001(2) 0.4441(6) 0.2362(5) 0.078(2) Uani 1 1 d U
C44 C 0.5876(5) 0.4937(10) 0.1440(10) 0.126(4) Uani 1 1 d U
H44A H 0.6162 0.5117 0.1063 0.151 Uiso 1 1 calc R
H44B H 0.5702 0.5608 0.1567 0.151 Uiso 1 1 calc R
C45 C 0.5586(4) 0.4199(10) 0.0867(9) 0.100(4) Uani 1 1 d U
H45A H 0.5743 0.4002 0.0242 0.120 Uiso 1 1 calc R
H45B H 0.5280 0.4528 0.0712 0.120 Uiso 1 1 calc R
C46 C 0.5523(4) 0.3229(11) 0.1515(10) 0.117(4) Uani 1 1 d U
H46A H 0.5200 0.3194 0.1773 0.141 Uiso 1 1 calc R
H46B H 0.5589 0.2566 0.1141 0.141 Uiso 1 1 calc R
C47 C 0.5847(5) 0.3359(11) 0.2296(9) 0.128(5) Uani 1 1 d U
H47A H 0.5699 0.3147 0.2926 0.154 Uiso 1 1 calc R
H47B H 0.6119 0.2886 0.2184 0.154 Uiso 1 1 calc R

loop_
_atom_site_aniso_label
_atom_site_aniso_U_11
_atom_site_aniso_U_22
_atom_site_aniso_U_33
_atom_site_aniso_U_23
_atom_site_aniso_U_13
_atom_site_aniso_U_12
Cr1 0.0372(8) 0.0464(8) 0.0457(9) -0.0004(11) -0.0033(10) -0.0068(8)
N1 0.040(5) 0.059(6) 0.030(6) 0.008(5) 0.013(4) -0.006(5)
N2 0.019(5) 0.056(7) 0.068(7) -0.003(6) 0.015(5) -0.006(5)
N3 0.042(5) 0.052(6) 0.042(6) 0.003(5) 0.012(4) 0.008(4)
C1 0.133(12) 0.175(15) 0.071(10) 0.029(9) -0.030(9) -0.085(10)
C2 0.034(7) 0.091(10) 0.036(8) 0.001(7) -0.001(6) -0.006(6)
C3 0.031(7) 0.054(8) 0.051(8) 0.018(7) 0.011(6) -0.010(5)
C4 0.040(8) 0.090(9) 0.046(8) 0.019(7) 0.008(6) 0.011(7)
C5 0.070(9) 0.093(11) 0.054(9) 0.042(8) 0.011(7) -0.020(8)
C6 0.065(9) 0.071(9) 0.038(8) 0.025(8) 0.010(7) 0.003(6)
C7 0.038(7) 0.031(8) 0.093(12) 0.010(8) 0.012(7) 0.001(6)
C8 0.053(7) 0.055(8) 0.042(9) 0.003(7) -0.012(6) -0.004(6)
C9 0.094(8) 0.052(7) 0.089(9) -0.002(8) -0.010(8) -0.013(6)
C10 0.043(7) 0.040(8) 0.070(8) -0.009(6) 0.005(6) -0.008(7)
C11 0.077(8) 0.065(9) 0.070(10) -0.013(7) 0.001(7) -0.007(7)
C12 0.075(9) 0.077(10) 0.058(10) -0.003(8) 0.010(7) -0.027(8)
C13 0.041(7) 0.077(9) 0.085(11) -0.012(8) 0.025(7) -0.018(7)
C14 0.049(7) 0.053(7) 0.044(8) -0.004(6) 0.003(6) -0.022(6)
C15 0.029(7) 0.052(8) 0.049(7) 0.006(5) 0.001(5) 0.012(6)
C16 0.052(9) 0.063(10) 0.157(13) -0.022(9) 0.020(9) 0.006(7)
C17 0.081(11) 0.183(15) 0.178(16) -0.102(13) 0.066(10) -0.020(9)
C18 0.073(8) 0.063(9) 0.203(16) -0.042(10) 0.000(11) 0.004(6)
C19 0.042(6) 0.066(9) 0.084(10) -0.036(9) -0.005(8) 0.003(5)
C20 0.119(13) 0.129(13) 0.192(16) -0.030(10) -0.052(11) 0.049(10)
C21 0.152(15) 0.110(12) 0.118(13) -0.040(11) -0.001(10) 0.046(11)
C22 0.057(8) 0.039(7) 0.090(10) -0.026(7) -0.023(8) -0.001(6)
C23 0.060(9) 0.056(8) 0.089(10) -0.028(7) -0.029(8) -0.007(6)
C24 0.075(10) 0.070(9) 0.074(9) -0.034(7) -0.026(9) -0.021(7)
C25 0.074(11) 0.075(9) 0.065(10) -0.033(8) 0.002(7) -0.023(7)
C26 0.051(9) 0.045(7) 0.089(11) -0.011(7) -0.019(9) 0.018(6)
C27 0.071(10) 0.059(8) 0.035(8) -0.021(7) 0.017(7) -0.024(7)
C28 0.061(8) 0.060(9) 0.054(8) -0.026(6) -0.006(6) 0.025(7)
C29 0.077(9) 0.082(10) 0.148(12) -0.048(10) -0.006(8) 0.024(8)
C30 0.055(8) 0.129(12) 0.121(12) -0.020(9) 0.000(7) -0.030(8)
C31 0.071(10) 0.077(10) 0.094(11) -0.029(8) 0.013(8) 0.010(8)
C32 0.069(9) 0.084(10) 0.116(10) -0.027(8) 0.015(8) -0.003(7)
C33 0.077(10) 0.137(13) 0.118(11) 0.031(10) 0.015(8) 0.035(9)
C34 0.061(8) 0.056(7) 0.064(8) -0.003(6) -0.004(6) 0.015(6)
C35 0.050(7) 0.055(7) 0.088(9) -0.009(6) 0.006(5) -0.011(5)
Li1 0.083(14) 0.070(13) 0.048(11) -0.002(10) -0.002(10) -0.013(11)
O1 0.067(6) 0.069(6) 0.097(6) 0.014(4) 0.015(4) 0.011(4)
C36 0.066(10) 0.092(9) 0.196(14) 0.008(9) -0.002(10) 0.017(7)
C37 0.100(10) 0.075(9) 0.204(14) 0.017(10) 0.058(10) 0.016(7)
C38 0.160(14) 0.092(11) 0.44(2) 0.035(15) 0.162(16) 0.018(10)
C39 0.140(12) 0.059(11) 0.39(2) 0.039(13) 0.148(16) -0.005(9)
O2 0.068(5) 0.109(6) 0.059(5) -0.016(4) 0.007(4) -0.011(4)
C40 0.088(9) 0.132(11) 0.089(9) -0.026(7) -0.004(7) -0.030(8)
C41 0.077(8) 0.269(19) 0.165(17) -0.050(12) 0.005(9) -0.027(11)
C42 0.096(9) 0.30(2) 0.158(16) -0.065(13) 0.013(10) 0.042(13)
C43 0.097(10) 0.200(15) 0.136(12) -0.098(10) 0.035(9) -0.006(10)
O3 0.102(6) 0.069(5) 0.062(5) 0.012(4) -0.020(4) -0.012(4)
C44 0.179(12) 0.118(9) 0.079(8) 0.022(8) -0.067(10) -0.038(8)
C45 0.117(11) 0.101(11) 0.084(9) -0.012(7) -0.040(7) 0.008(8)
C46 0.127(10) 0.114(10) 0.111(11) -0.002(9) -0.045(9) -0.031(8)
C47 0.186(13) 0.092(8) 0.106(10) 0.013(8) -0.071(8) -0.052(10)

loop_
_atom_type_symbol
_atom_type_description
_atom_type_scat_dispersion_real
_atom_type_scat_dispersion_imag
_atom_type_scat_source
C C 0.0033 0.0016 'International Tables Vol C Tables 4.2.6.8 and 6.1.1.4'
H H 0.0000 0.0000 'International Tables Vol C Tables 4.2.6.8 and 6.1.1.4'
N N 0.0061 0.0033 'International Tables Vol C Tables 4.2.6.8 and 6.1.1.4'
O O 0.0106 0.0060 'International Tables Vol C Tables 4.2.6.8 and 6.1.1.4'
Li Li -0.0003 0.0001 'International Tables Vol C Tables 4.2.6.8 and 6.1.1.4'
Cr Cr 0.3209 0.6236 'International Tables Vol C Tables 4.2.6.8 and 6.1.1.4'

loop_
_geom_angle_atom_site_label_1
_geom_angle_atom_site_label_2
_geom_angle_atom_site_label_3
_geom_angle
N2 Cr1 N1 77.8(4)
N2 Cr1 N3 77.2(4)
N1 Cr1 N3 149.3(3)
N2 Cr1 C35 94.3(3)
N1 Cr1 C35 98.2(3)
N3 Cr1 C35 101.1(3)
N2 Cr1 C34 168.6(3)
N1 Cr1 C34 100.5(4)
N3 Cr1 C34 100.5(4)
C35 Cr1 C34 97.1(4)
C2 N1 C15 118.6(8)
C2 N1 Cr1 114.3(6)
C15 N1 Cr1 127.0(6)
C3 N2 C7 120.1(10)
C3 N2 Cr1 120.2(7)
C7 N2 Cr1 119.6(8)
C8 N3 C27 115.0(8)
C8 N3 Cr1 116.4(6)
C27 N3 Cr1 128.5(7)
N1 C2 C3 114.4(10)
N1 C2 C1 123.5(10)
C3 C2 C1 121.6(11)
N2 C3 C4 121.7(9)
N2 C3 C2 111.5(10)
C4 C3 C2 126.8(12)
C5 C4 C3 118.2(11)
C6 C5 C4 119.7(10)
C5 C6 C7 122.1(11)
C8 C7 N2 113.5(11)
C8 C7 C6 128.8(11)
N2 C7 C6 117.7(12)
N3 C8 C7 112.0(10)
N3 C8 C9 124.4(9)
C7 C8 C9 123.3(11)
C11 C10 C16 119.0(10)
C11 C10 C15 116.8(10)
C16 C10 C15 124.2(10)
C10 C11 C12 122.7(10)
C11 C12 C13 118.2(10)
C14 C13 C12 121.7(9)
C13 C14 C15 119.0(9)
C13 C14 C19 118.6(10)
C15 C14 C19 122.3(9)
C14 C15 N1 118.4(9)
C14 C15 C10 121.5(10)
N1 C15 C10 120.1(9)
C10 C16 C18 113.6(11)
C10 C16 C17 110.5(10)
C18 C16 C17 109.0(10)
C21 C19 C14 115.5(11)
C21 C19 C20 104.8(9)
C14 C19 C20 111.8(9)
C23 C22 C27 119.6(10)
C23 C22 C28 119.0(10)
C27 C22 C28 121.4(10)
C24 C23 C22 119.3(10)
C23 C24 C25 122.4(11)
C24 C25 C26 119.2(11)
C27 C26 C25 119.8(11)
C27 C26 C31 121.9(12)
C25 C26 C31 118.1(12)
C26 C27 C22 119.7(10)
C26 C27 N3 117.7(11)
C22 C27 N3 122.7(10)
C29 C28 C22 108.9(9)
C29 C28 C30 112.3(9)
C22 C28 C30 112.8(8)
C26 C31 C32 111.0(11)
C26 C31 C33 111.8(10)
C32 C31 C33 111.2(10)
O3 Li1 O2 102.1(8)
O3 Li1 O1 102.9(9)
O2 Li1 O1 113.8(9)
C39 O1 C36 107.0(9)
C39 O1 Li1 133.5(9)
C36 O1 Li1 119.5(8)
O1 C36 C37 108.4(10)
C38 C37 C36 103.0(13)
C37 C38 C39 115.3(15)
O1 C39 C38 104.0(11)
C43 O2 C40 107.7(10)
C43 O2 Li1 125.4(9)
C40 O2 Li1 118.3(8)
O2 C40 C41 104.7(12)
C42 C41 C40 113.7(16)
C41 C42 C43 105.0(15)
O2 C43 C42 108.6(12)
C47 O3 C44 106.1(8)
C47 O3 Li1 128.6(8)
C44 O3 Li1 124.9(8)
O3 C44 C45 109.2(10)
C44 C45 C46 105.4(10)
C47 C46 C45 105.4(10)
O3 C47 C46 111.0(11)

loop_
_geom_bond_atom_site_label_1
_geom_bond_atom_site_label_2
_geom_bond_distance
Cr1 N2 1.921(8)
Cr1 N1 2.045(8)
Cr1 N3 2.045(8)
Cr1 C35 2.062(8)
Cr1 C34 2.134(9)
N1 C2 1.376(10)
N1 C15 1.439(11)
N2 C3 1.380(11)
N2 C7 1.392(11)
N3 C8 1.379(10)
N3 C27 1.440(11)
C1 C2 1.473(12)
C2 C3 1.417(11)
C3 C4 1.401(12)
C4 C5 1.406(13)
C5 C6 1.361(13)
C6 C7 1.417(13)
C7 C8 1.403(13)
C8 C9 1.477(12)
C10 C11 1.414(12)
C10 C16 1.452(13)
C10 C15 1.391(12)
C11 C12 1.404(13)
C12 C13 1.385(12)
C13 C14 1.380(12)
C14 C15 1.427(11)
C14 C19 1.514(12)
C16 C18 1.487(15)
C16 C17 1.573(14)
C19 C21 1.443(14)
C19 C20 1.556(13)
C22 C23 1.387(12)
C22 C27 1.419(13)
C22 C28 1.513(12)
C23 C24 1.403(13)
C24 C25 1.355(13)
C25 C26 1.414(13)
C26 C27 1.401(13)
C26 C31 1.552(14)
C28 C29 1.512(12)
C28 C30 1.549(13)
C31 C32 1.528(13)
C31 C33 1.511(13)
Li1 O3 1.920(18)
Li1 O2 1.939(19)
Li1 O1 1.930(19)
O1 C39 1.380(13)
O1 C36 1.454(12)
C36 C37 1.483(14)
C37 C38 1.287(15)
C38 C39 1.466(18)
O2 C43 1.407(11)
O2 C40 1.430(11)
C40 C41 1.436(16)
C41 C42 1.324(17)
C42 C43 1.476(16)
O3 C47 1.410(12)
O3 C44 1.425(12)
C44 C45 1.449(13)
C45 C46 1.491(14)
C46 C47 1.401(13)

loop_
_geom_torsion_atom_site_label_1
_geom_torsion_atom_site_label_2
_geom_torsion_atom_site_label_3
_geom_torsion_atom_site_label_4
_geom_torsion
N2 Cr1 N1 C2 -11.4(6)
N3 Cr1 N1 C2 -47.5(9)
C35 Cr1 N1 C2 81.2(6)
C34 Cr1 N1 C2 -179.9(6)
N2 Cr1 N1 C15 169.2(8)
N3 Cr1 N1 C15 133.2(8)
C35 Cr1 N1 C15 -98.2(8)
C34 Cr1 N1 C15 0.7(8)
N1 Cr1 N2 C3 12.2(7)
N3 Cr1 N2 C3 174.3(7)
C35 Cr1 N2 C3 -85.3(7)
C34 Cr1 N2 C3 95(2)
N1 Cr1 N2 C7 -171.7(7)
N3 Cr1 N2 C7 -9.6(7)
C35 Cr1 N2 C7 90.8(7)
C34 Cr1 N2 C7 -89(2)
N2 Cr1 N3 C8 10.1(7)
N1 Cr1 N3 C8 46.2(10)
C35 Cr1 N3 C8 -81.9(7)
C34 Cr1 N3 C8 178.6(7)
N2 Cr1 N3 C27 -174.8(9)
N1 Cr1 N3 C27 -138.6(9)
C35 Cr1 N3 C27 93.3(9)
C34 Cr1 N3 C27 -6.2(9)
C15 N1 C2 C3 -171.2(8)
Cr1 N1 C2 C3 9.4(10)
C15 N1 C2 C1 1.7(14)
Cr1 N1 C2 C1 -177.8(9)
C7 N2 C3 C4 -4.6(13)
Cr1 N2 C3 C4 171.5(6)
C7 N2 C3 C2 173.4(8)
Cr1 N2 C3 C2 -10.5(10)
N1 C2 C3 N2 0.0(11)
C1 C2 C3 N2 -173.0(10)
N1 C2 C3 C4 177.8(9)
C1 C2 C3 C4 4.8(16)
N2 C3 C4 C5 0.4(14)
C2 C3 C4 C5 -177.3(10)
C3 C4 C5 C6 5.5(15)
C4 C5 C6 C7 -7.3(16)
C3 N2 C7 C8 -176.0(8)
Cr1 N2 C7 C8 7.9(11)
C3 N2 C7 C6 2.9(13)
Cr1 N2 C7 C6 -173.2(6)
C5 C6 C7 C8 -178.2(10)
C5 C6 C7 N2 3.1(15)
C27 N3 C8 C7 175.4(9)
Cr1 N3 C8 C7 -8.8(11)
C27 N3 C8 C9 1.1(14)
Cr1 N3 C8 C9 176.9(7)
N2 C7 C8 N3 1.1(12)
C6 C7 C8 N3 -177.8(9)
N2 C7 C8 C9 175.4(8)
C6 C7 C8 C9 -3.4(17)
C16 C10 C11 C12 -179.1(11)
C15 C10 C11 C12 1.1(14)
C10 C11 C12 C13 -3.7(16)
C11 C12 C13 C14 3.4(17)
C12 C13 C14 C15 -0.7(16)
C12 C13 C14 C19 175.9(11)
C13 C14 C15 N1 176.4(9)
C19 C14 C15 N1 0.0(14)
C13 C14 C15 C10 -2.1(14)
C19 C14 C15 C10 -178.5(10)
C2 N1 C15 C14 92.0(10)
Cr1 N1 C15 C14 -88.7(9)
C2 N1 C15 C10 -89.5(10)
Cr1 N1 C15 C10 89.9(9)
C11 C10 C15 C14 1.8(13)
C16 C10 C15 C14 -178.0(11)
C11 C10 C15 N1 -176.7(8)
C16 C10 C15 N1 3.5(14)
C11 C10 C16 C18 66.5(13)
C15 C10 C16 C18 -113.7(11)
C11 C10 C16 C17 -56.4(15)
C15 C10 C16 C17 123.4(11)
C13 C14 C19 C21 -60.1(13)
C15 C14 C19 C21 116.3(12)
C13 C14 C19 C20 59.6(15)
C15 C14 C19 C20 -124.0(10)
C27 C22 C23 C24 -0.6(15)
C28 C22 C23 C24 177.0(9)
C22 C23 C24 C25 -0.8(17)
C23 C24 C25 C26 -0.5(17)
C24 C25 C26 C27 3.2(16)
C24 C25 C26 C31 178.3(11)
C25 C26 C27 C22 -4.6(16)
C31 C26 C27 C22 -179.5(10)
C25 C26 C27 N3 175.8(9)
C31 C26 C27 N3 0.9(16)
C23 C22 C27 C26 3.3(15)
C28 C22 C27 C26 -174.3(10)
C23 C22 C27 N3 -177.1(9)
C28 C22 C27 N3 5.3(16)
C8 N3 C27 C26 -101.6(11)
Cr1 N3 C27 C26 83.2(12)
C8 N3 C27 C22 78.8(12)
Cr1 N3 C27 C22 -96.4(11)
C23 C22 C28 C29 -70.5(12)
C27 C22 C28 C29 107.1(11)
C23 C22 C28 C30 55.0(13)
C27 C22 C28 C30 -127.4(10)
C27 C26 C31 C32 -138.6(11)
C25 C26 C31 C32 46.4(14)
C27 C26 C31 C33 96.6(13)
C25 C26 C31 C33 -78.4(14)
O3 Li1 O1 C39 -114.4(16)
O2 Li1 O1 C39 -4.7(19)
O3 Li1 O1 C36 66.1(11)
O2 Li1 O1 C36 175.8(9)
C39 O1 C36 C37 1.6(16)
Li1 O1 C36 C37 -178.7(11)
O1 C36 C37 C38 8(2)
C36 C37 C38 C39 -14(3)
C36 O1 C39 C38 -9.2(19)
Li1 O1 C39 C38 171.2(13)
C37 C38 C39 O1 16(3)
O3 Li1 O2 C43 -28.0(14)
O1 Li1 O2 C43 -138.2(11)
O3 Li1 O2 C40 -171.7(9)
O1 Li1 O2 C40 78.1(12)
C43 O2 C40 C41 2.8(15)
Li1 O2 C40 C41 152.4(12)
O2 C40 C41 C42 -6(2)
C40 C41 C42 C43 6(2)
C40 O2 C43 C42 0.6(17)
Li1 O2 C43 C42 -146.2(12)
C41 C42 C43 O2 -4(2)
O2 Li1 O3 C47 118.3(12)
O1 Li1 O3 C47 -123.5(11)
O2 Li1 O3 C44 -69.4(12)
O1 Li1 O3 C44 48.9(13)
C47 O3 C44 C45 8.1(15)
Li1 O3 C44 C45 -165.7(10)
O3 C44 C45 C46 2.3(15)
C44 C45 C46 C47 -11.8(15)
C44 O3 C47 C46 -16.3(16)
Li1 O3 C47 C46 157.1(11)
C45 C46 C47 O3 17.6(16)
